data_4084093
loop_
_publ_author_name
'Allen, Daryl P.'
'Bottomley, Frank'
'Day, Robert W.'
'Decken, Andreas'
'Sanchez, Victor'
'Summers, David A.'
'Thompson, Robert C.'

_publ_section_title
;
 Organometallic Oxides:&#x00A0; Oxidation of the Cubane
 [(\h-C5R5)Cr(\m3-O)]4and the Structures and Magnetic Properties of the
 Salts {[(\h-C5R5)Cr(\m3-O)]4}{tcnq} and {[(\h-C5R5)Cr(\m3-O)]4}{BF4}
;
_journal_issue 9
_journal_name_full Organometallics
_journal_page_first 1840
_journal_paper_doi 10.1021/om001067y
_journal_volume 20
_journal_year 2001
_chemical_formula_sum 'C40 H60 B Cr4 F4 O4'
_chemical_formula_weight 899.69
_chemical_name_systematic
;
  ?
;
_space_group_IT_number 82
_symmetry_space_group_name_Hall 'I -4'
_symmetry_space_group_name_H-M 'I -4'
_atom_sites_solution_hydrogens geom
_atom_sites_solution_primary direct
_atom_sites_solution_secondary difmap
_audit_creation_method SHELXL
_cell_angle_alpha 90.00
_cell_angle_beta 90.00
_cell_angle_gamma 90.00
_cell_formula_units_Z 2
_cell_length_a 11.587(3)
_cell_length_b 11.587(3)
_cell_length_c 15.151(3)
_cell_measurement_temperature 293(2)
_cell_volume 2034.2(8)
_computing_structure_refinement 'SHELXL-93 (Sheldrick, 1993)'
_computing_structure_solution 'SHELXS-86 (Sheldrick, 1990)'
_diffrn_ambient_temperature 293(2)
_diffrn_radiation_monochromator graphite
_diffrn_radiation_source 'fine-focus sealed tube'
_diffrn_radiation_type MoK\a
_diffrn_radiation_wavelength 0.71073
_diffrn_reflns_av_R_equivalents 0.0537
_diffrn_reflns_av_sigmaI/netI 0.1992
_diffrn_reflns_limit_h_max 16
_diffrn_reflns_limit_h_min 0
_diffrn_reflns_limit_k_max 16
_diffrn_reflns_limit_k_min 0
_diffrn_reflns_limit_l_max 21
_diffrn_reflns_limit_l_min 0
_diffrn_reflns_number 1683
_diffrn_reflns_theta_max 30.04
_diffrn_reflns_theta_min 2.69
_exptl_absorpt_coefficient_mu 1.097
_exptl_crystal_density_diffrn 1.469
_exptl_crystal_F_000 938
_refine_diff_density_max 0.421
_refine_diff_density_min -0.796
_refine_diff_density_rms 0.113
_refine_ls_abs_structure_details 'Flack H D (1983), Acta Cryst. A39, 876-881'
_refine_ls_abs_structure_Flack 0.75(7)
_refine_ls_extinction_method none
_refine_ls_goodness_of_fit_all 1.033
_refine_ls_goodness_of_fit_obs 1.195
_refine_ls_matrix_type full
_refine_ls_number_parameters 127
_refine_ls_number_reflns 1675
_refine_ls_number_restraints 0
_refine_ls_restrained_S_all 1.033
_refine_ls_restrained_S_obs 1.195
_refine_ls_R_factor_all 0.1977
_refine_ls_R_factor_obs 0.0447
_refine_ls_shift/esd_max 0.001
_refine_ls_shift/esd_mean 0.000
_refine_ls_structure_factor_coef Fsqd
_refine_ls_weighting_details 'w=1/[\s^2^(Fo^2^)+(0.0550P)^2^+0.0000P] where P=(Fo^2^+2Fc^2^)/3'
_refine_ls_weighting_scheme calc
_refine_ls_wR_factor_all 0.1446
_refine_ls_wR_factor_obs 0.1021
_reflns_number_observed 695
_reflns_number_total 1675
_reflns_observed_criterion >2sigma(I)
_cod_data_source_file om001067y.cif
_cod_data_source_block '_Cp*4Cr4O4BF4'
_cod_depositor_comments
;
The following automatic conversions were performed:

'_refine_ls_weighting_scheme' value 'calc
w=1/[\s^2^(Fo^2^)+(0.0550P)^2^+0.0000P] where P=(Fo^2^+2Fc^2^)/3' was
changed to 'calc'. New tag '_refine_ls_weighting_details' was
created. The value of the new tag was set to
'w=1/[\s^2^(Fo^2^)+(0.0550P)^2^+0.0000P] where P=(Fo^2^+2Fc^2^)/3'.

Automatic conversion script
Id: cif_fix_values 3143 2015-03-26 13:38:13Z robertas 
;
_cod_database_code 4084093

loop_
_symmetry_equiv_pos_as_xyz
'x, y, z'
'-x, -y, z'
'y, -x, -z'
'-y, x, -z'
'x+1/2, y+1/2, z+1/2'
'-x+1/2, -y+1/2, z+1/2'
'y+1/2, -x+1/2, -z+1/2'
'-y+1/2, x+1/2, -z+1/2'

loop_
_atom_site_aniso_label
_atom_site_aniso_U_11
_atom_site_aniso_U_22
_atom_site_aniso_U_33
_atom_site_aniso_U_23
_atom_site_aniso_U_13
_atom_site_aniso_U_12
Cr 0.0235(7) 0.0238(7) 0.0263(5) -0.0014(7) 0.0009(7) -0.0020(7)
O 0.030(3) 0.019(3) 0.029(2) -0.002(4) 0.003(3) -0.001(3)
C1 0.038(5) 0.031(4) 0.030(5) 0.003(4) 0.009(4) 0.002(4)
C2 0.029(4) 0.042(5) 0.030(4) -0.001(4) 0.005(4) -0.007(4)
C3 0.028(5) 0.045(5) 0.040(5) 0.008(4) 0.006(4) -0.002(4)
C4 0.041(5) 0.024(4) 0.045(5) 0.004(4) 0.019(4) -0.009(4)
C5 0.025(4) 0.032(4) 0.032(4) 0.000(4) 0.001(4) -0.010(3)
C11 0.046(6) 0.056(6) 0.052(6) -0.007(5) 0.009(5) 0.016(5)
C12 0.066(7) 0.055(6) 0.045(6) -0.006(5) 0.009(5) -0.006(5)
C13 0.053(6) 0.053(6) 0.053(7) 0.009(5) -0.007(5) 0.000(5)
C14 0.058(6) 0.034(4) 0.066(7) -0.004(6) 0.027(6) -0.009(4)
C15 0.041(5) 0.059(6) 0.050(6) 0.003(6) -0.006(5) 0.001(5)
B 0.045(7) 0.045(7) 0.038(11) 0.000 0.000 0.000
F 0.057(4) 0.120(6) 0.075(5) 0.017(4) -0.006(4) 0.024(4)

loop_
_atom_site_label
_atom_site_type_symbol
_atom_site_fract_x
_atom_site_fract_y
_atom_site_fract_z
_atom_site_U_iso_or_equiv
_atom_site_thermal_displace_type
_atom_site_occupancy
_atom_site_calc_flag
_atom_site_refinement_flags
Cr Cr -0.39325(10) -0.44520(10) -0.06647(8) 0.0246(3) Uani 1 d .
O O -0.4478(4) -0.6035(4) -0.0619(3) 0.0260(9) Uani 1 d .
C1 C -0.2206(7) -0.4740(7) -0.1324(6) 0.033(2) Uani 1 d .
C2 C -0.3034(7) -0.4476(7) -0.1991(6) 0.033(2) Uani 1 d .
C3 C -0.3453(7) -0.3349(8) -0.1846(6) 0.038(2) Uani 1 d .
C4 C -0.2894(8) -0.2927(7) -0.1078(6) 0.037(2) Uani 1 d .
C5 C -0.2110(6) -0.3757(6) -0.0766(6) 0.030(2) Uani 1 d .
C11 C -0.1502(8) -0.5820(9) -0.1326(7) 0.051(3) Uani 1 d .
H11A H -0.1059(51) -0.5859(34) -0.1861(23) 0.093(10) Uiso 1 calc R
H11B H -0.2004(9) -0.6478(9) -0.1291(53) 0.093(10) Uiso 1 calc R
H11C H -0.0990(48) -0.5818(32) -0.0828(28) 0.093(10) Uiso 1 calc R
C12 C -0.3333(10) -0.5274(9) -0.2744(7) 0.055(3) Uani 1 d .
H12A H -0.2666(20) -0.5382(49) -0.3111(27) 0.093(10) Uiso 1 calc R
H12B H -0.3945(43) -0.4941(30) -0.3087(28) 0.093(10) Uiso 1 calc R
H12C H -0.3578(59) -0.6005(23) -0.2513(7) 0.093(10) Uiso 1 calc R
C13 C -0.4267(9) -0.2669(9) -0.2419(7) 0.053(3) Uani 1 d .
H13A H -0.3883(24) -0.1989(38) -0.2631(45) 0.093(10) Uiso 1 calc R
H13B H -0.4932(34) -0.2450(61) -0.2080(16) 0.093(10) Uiso 1 calc R
H13C H -0.4504(57) -0.3134(27) -0.2911(30) 0.093(10) Uiso 1 calc R
C14 C -0.2972(8) -0.1703(7) -0.0756(8) 0.053(3) Uani 1 d .
H14A H -0.2522(56) -0.1212(12) -0.1133(31) 0.093(10) Uiso 1 calc R
H14B H -0.2681(62) -0.1658(14) -0.0164(20) 0.093(10) Uiso 1 calc R
H14C H -0.3763(12) -0.1456(23) -0.0765(49) 0.093(10) Uiso 1 calc R
C15 C -0.1365(7) -0.3635(9) 0.0020(7) 0.050(2) Uani 1 d .
H15A H -0.0993(49) -0.2895(27) 0.0008(26) 0.093(10) Uiso 1 calc R
H15B H -0.0792(40) -0.4233(39) 0.0018(26) 0.093(10) Uiso 1 calc R
H15C H -0.1827(12) -0.3698(63) 0.0543(7) 0.093(10) Uiso 1 calc R
B B 0.0000 0.0000 0.0000 0.043(5) Uani 1 d S
F F -0.0893(5) 0.0341(7) -0.0537(5) 0.084(2) Uani 1 d .

loop_
_atom_type_symbol
_atom_type_description
_atom_type_scat_dispersion_real
_atom_type_scat_dispersion_imag
_atom_type_scat_source
C C 0.0033 0.0016 'International Tables Vol C Tables 4.2.6.8 and 6.1.1.4'
H H 0.0000 0.0000 'International Tables Vol C Tables 4.2.6.8 and 6.1.1.4'
B B 0.0013 0.0007 'International Tables Vol C Tables 4.2.6.8 and 6.1.1.4'
O O 0.0106 0.0060 'International Tables Vol C Tables 4.2.6.8 and 6.1.1.4'
F F 0.0171 0.0103 'International Tables Vol C Tables 4.2.6.8 and 6.1.1.4'
Cr Cr 0.3209 0.6236 'International Tables Vol C Tables 4.2.6.8 and 6.1.1.4'

loop_
_geom_angle_atom_site_label_1
_geom_angle_atom_site_label_2
_geom_angle_atom_site_label_3
_geom_angle
_geom_angle_site_symmetry_1
_geom_angle_site_symmetry_3
O Cr O 87.9(2) 2_445 .
O Cr O 87.1(2) 2_445 4_455
O Cr O 86.7(2) . 4_455
O Cr C4 107.1(3) 2_445 .
O Cr C4 159.3(3) . .
O Cr C4 107.7(3) 4_455 .
O Cr C1 154.8(3) 2_445 .
O Cr C1 99.5(2) . .
O Cr C1 117.2(3) 4_455 .
C4 Cr C1 61.0(3) . .
O Cr C2 118.4(3) 2_445 .
O Cr C2 99.8(3) . .
O Cr C2 153.7(3) 4_455 .
C4 Cr C2 60.8(3) . .
C1 Cr C2 36.8(3) . .
O Cr C5 142.1(2) 2_445 .
O Cr C5 129.9(2) . .
O Cr C5 95.3(3) 4_455 .
C4 Cr C5 36.4(3) . .
C1 Cr C5 36.6(3) . .
C2 Cr C5 61.0(3) . .
O Cr C3 95.6(3) 2_445 .
O Cr C3 129.8(3) . .
O Cr C3 143.4(3) 4_455 .
C4 Cr C3 36.8(3) . .
C1 Cr C3 61.2(3) . .
C2 Cr C3 36.3(3) . .
C5 Cr C3 61.2(3) . .
O Cr Cr 44.24(15) 2_445 2_445
O Cr Cr 43.84(15) . 2_445
O Cr Cr 88.60(14) 4_455 2_445
C4 Cr Cr 147.4(3) . 2_445
C1 Cr Cr 136.0(2) . 2_445
C2 Cr Cr 113.8(2) . 2_445
C5 Cr Cr 172.6(2) . 2_445
C3 Cr Cr 118.4(2) . 2_445
O Cr Cr 87.96(15) 2_445 3_545
O Cr Cr 43.65(14) . 3_545
O Cr Cr 43.12(15) 4_455 3_545
C4 Cr Cr 147.6(3) . 3_545
C1 Cr Cr 114.0(2) . 3_545
C2 Cr Cr 136.5(2) . 3_545
C5 Cr Cr 119.0(2) . 3_545
C3 Cr Cr 172.6(2) . 3_545
Cr Cr Cr 60.40(3) 2_445 3_545
O Cr Cr 43.63(14) 2_445 4_455
O Cr Cr 87.69(15) . 4_455
O Cr Cr 43.53(15) 4_455 4_455
C4 Cr Cr 113.0(2) . 4_455
C1 Cr Cr 159.4(2) . 4_455
C2 Cr Cr 160.7(2) . 4_455
C5 Cr Cr 126.3(2) . 4_455
C3 Cr Cr 127.4(2) . 4_455
Cr Cr Cr 60.40(3) 2_445 4_455
Cr Cr Cr 59.20(5) 3_545 4_455
Cr O Cr 91.9(2) 2_445 .
Cr O Cr 93.3(2) 2_445 3_545
Cr O Cr 92.8(2) . 3_545
C5 C1 C2 107.5(7) . .
C5 C1 C11 129.0(8) . .
C2 C1 C11 123.1(8) . .
C5 C1 Cr 71.8(5) . .
C2 C1 Cr 71.7(5) . .
C11 C1 Cr 127.4(6) . .
C3 C2 C1 108.7(8) . .
C3 C2 C12 127.3(8) . .
C1 C2 C12 123.9(8) . .
C3 C2 Cr 72.1(5) . .
C1 C2 Cr 71.6(5) . .
C12 C2 Cr 125.0(6) . .
C2 C3 C4 106.8(7) . .
C2 C3 C13 127.7(9) . .
C4 C3 C13 125.4(9) . .
C2 C3 Cr 71.7(5) . .
C4 C3 Cr 70.1(5) . .
C13 C3 Cr 126.6(6) . .
C5 C4 C3 109.6(7) . .
C5 C4 C14 125.2(9) . .
C3 C4 C14 124.4(8) . .
C5 C4 Cr 73.2(5) . .
C3 C4 Cr 73.2(5) . .
C14 C4 Cr 128.7(6) . .
C4 C5 C1 107.3(8) . .
C4 C5 C15 125.7(8) . .
C1 C5 C15 126.9(8) . .
C4 C5 Cr 70.3(4) . .
C1 C5 Cr 71.5(5) . .
C15 C5 Cr 121.6(6) . .
F B F 107.4(6) 3 4
F B F 110.5(3) 3 2
F B F 110.5(3) 4 2
F B F 110.5(3) 3 .
F B F 110.5(3) 4 .
F B F 107.4(6) 2 .

loop_
_geom_bond_atom_site_label_1
_geom_bond_atom_site_label_2
_geom_bond_distance
_geom_bond_site_symmetry_2
Cr O 1.927(5) 2_445
Cr O 1.941(5) .
Cr O 1.945(5) 4_455
Cr C4 2.228(8) .
Cr C1 2.261(8) .
Cr C2 2.263(8) .
Cr C5 2.266(7) .
Cr C3 2.268(8) .
Cr Cr 2.781(2) 2_445
Cr Cr 2.815(2) 3_545
Cr Cr 2.815(2) 4_455
O Cr 1.927(5) 2_445
O Cr 1.945(5) 3_545
C1 C5 1.423(11) .
C1 C2 1.427(12) .
C1 C11 1.494(12) .
C2 C3 1.410(12) .
C2 C12 1.509(12) .
C3 C4 1.419(12) .
C3 C13 1.504(13) .
C4 C5 1.405(11) .
C4 C14 1.503(11) .
C5 C15 1.477(12) .
B F 1.375(6) 3
B F 1.375(6) 4
B F 1.375(6) 2
B F 1.375(6) .
